data_7130657
loop_
_publ_author_name
'Debnath, Snehasish'
'Chatterjee, Pabitra B.'

_publ_section_title
;
 Enantiopure chiroptical probes for circular dichroism and absorbance
 based detection of nerve gas simulants.
;
_journal_issue 64
_journal_name_full 'Chemical communications (Cambridge, England)'
_journal_page_first 9006
_journal_page_last 9009
_journal_paper_doi 10.1039/d2cc03392e
_journal_volume 58
_journal_year 2022
_chemical_absolute_configuration rm
_chemical_formula_moiety 'C21 H26 N O4 V, C2 H3 N'
_chemical_formula_sum 'C23 H29 N2 O4 V'
_chemical_formula_weight 448.42
_space_group_crystal_system orthorhombic
_space_group_IT_number 19
_space_group_name_Hall 'P 2ac 2ab'
_space_group_name_H-M_alt 'P 21 21 21'
_atom_sites_solution_hydrogens geom
_audit_creation_method SHELXL-2018/3
_audit_update_record
;
2022-06-15 deposited with the CCDC.	2022-07-10 downloaded from the CCDC.
;
_cell_angle_alpha 90
_cell_angle_beta 90
_cell_angle_gamma 90
_cell_formula_units_Z 4
_cell_length_a 8.4626(5)
_cell_length_b 11.4719(7)
_cell_length_c 22.4492(15)
_cell_measurement_reflns_used 9847
_cell_measurement_temperature 100(2)
_cell_measurement_theta_max 30.53
_cell_measurement_theta_min 2.54
_cell_volume 2179.4(2)
_computing_cell_refinement 'Bruker SAINT'
_computing_data_collection 'Bruker APEX4'
_computing_data_reduction 'Bruker SAINT'
_computing_molecular_graphics 'Bruker SHELXTL'
_computing_publication_material 'Bruker SHELXTL'
_computing_structure_refinement 'SHELXL-2018/3 (Sheldrick, 2018)'
_computing_structure_solution 'SHELXT 2018/2 (Sheldrick, 2018)'
_diffrn_ambient_temperature 100(2)
_diffrn_measured_fraction_theta_full 0.999
_diffrn_measured_fraction_theta_max 0.999
_diffrn_measurement_device_type 'Bruker D8 Quest'
_diffrn_measurement_method '\f and \w scans'
_diffrn_radiation_type MoK\a
_diffrn_radiation_wavelength 0.71073
_diffrn_reflns_av_R_equivalents 0.0777
_diffrn_reflns_av_unetI/netI 0.0234
_diffrn_reflns_Laue_measured_fraction_full 0.999
_diffrn_reflns_Laue_measured_fraction_max 0.999
_diffrn_reflns_limit_h_max 12
_diffrn_reflns_limit_h_min -12
_diffrn_reflns_limit_k_max 16
_diffrn_reflns_limit_k_min -16
_diffrn_reflns_limit_l_max 32
_diffrn_reflns_limit_l_min -32
_diffrn_reflns_number 136998
_diffrn_reflns_point_group_measured_fraction_full 0.999
_diffrn_reflns_point_group_measured_fraction_max 0.999
_diffrn_reflns_theta_full 25.242
_diffrn_reflns_theta_max 30.695
_diffrn_reflns_theta_min 2.539
_diffrn_source 'MICRO FOCUS TUBE'
_exptl_absorpt_coefficient_mu 0.487
_exptl_absorpt_correction_type multi-scan
_exptl_absorpt_process_details SADABS
_exptl_crystal_colour brown
_exptl_crystal_density_diffrn 1.367
_exptl_crystal_density_method 'not measured'
_exptl_crystal_description rectangular
_exptl_crystal_F_000 944
_exptl_crystal_size_max 0.323
_exptl_crystal_size_mid 0.184
_exptl_crystal_size_min 0.06
_exptl_transmission_factor_max 0.7461
_exptl_transmission_factor_min 0.6822
_refine_diff_density_max 0.283
_refine_diff_density_min -0.367
_refine_diff_density_rms 0.049
_refine_ls_abs_structure_details
;
 Flack x determined using 2687 quotients [(I+)-(I-)]/[(I+)+(I-)]
 (Parsons, Flack and Wagner, Acta Cryst. B69 (2013) 249-259).
;
_refine_ls_abs_structure_Flack 0.019(4)
_refine_ls_extinction_method none
_refine_ls_goodness_of_fit_ref 1.060
_refine_ls_hydrogen_treatment constr
_refine_ls_matrix_type full
_refine_ls_number_parameters 277
_refine_ls_number_reflns 6774
_refine_ls_number_restraints 0
_refine_ls_restrained_S_all 1.060
_refine_ls_R_factor_all 0.0307
_refine_ls_R_factor_gt 0.0260
_refine_ls_shift/su_max 0.000
_refine_ls_shift/su_mean 0.000
_refine_ls_structure_factor_coef Fsqd
_refine_ls_weighting_details 'w=1/[\s^2^(Fo^2^)+(0.0287P)^2^+0.7642P] where P=(Fo^2^+2Fc^2^)/3'
_refine_ls_weighting_scheme calc
_refine_ls_wR_factor_gt 0.0634
_refine_ls_wR_factor_ref 0.0665
_reflns_Friedel_coverage 0.775
_reflns_Friedel_fraction_full 1.000
_reflns_Friedel_fraction_max 1.000
_reflns_number_gt 6319
_reflns_number_total 6774
_reflns_threshold_expression 'I > 2\s(I)'
_cod_data_source_file d2cc03392e5.cif
_cod_data_source_block SND420Z_0m_a
_cod_depositor_comments
;
The following automatic conversions were performed:

data item '_exptl_absorpt_correction_type' value 'MULTI SCAN' was
changed to 'multi-scan' in accordance with the
/home/data/users/saulius/crontab/automatic-downloads/current/RSC/lib/dictionaries/cif_core.dic
dictionary named 'cif_core.dic' version 2.4.2 last updated on
2011-04-26.

Automatic conversion script
Id: cif_fix_values 7556 2019-12-06 15:28:31Z antanas 
;
_cod_database_code 7130657
_shelx_shelxl_version_number 2018/3
_shelx_space_group_comment
;
The symmetry employed for this shelxl refinement is uniquely defined
by the following loop, which should always be used as a source of
symmetry information in preference to the above space-group names.
They are only intended as comments.
;

loop_
_space_group_symop_operation_xyz
'x, y, z'
'-x+1/2, -y, z+1/2'
'-x, y+1/2, -z+1/2'
'x+1/2, -y+1/2, -z'

loop_
_atom_site_label
_atom_site_type_symbol
_atom_site_fract_x
_atom_site_fract_y
_atom_site_fract_z
_atom_site_U_iso_or_equiv
_atom_site_adp_type
_atom_site_occupancy
_atom_site_site_symmetry_order
_atom_site_calc_flag
_atom_site_refinement_flags_posn
_atom_site_refinement_flags_adp
_atom_site_refinement_flags_occupancy
_atom_site_disorder_assembly
_atom_site_disorder_group
V001 V 0.52630(3) 0.68725(3) 0.40995(2) 0.01150(6) Uani 1 1 d . . . . .
O1 O 0.48013(15) 0.84040(10) 0.40204(6) 0.0150(2) Uani 1 1 d . . . . .
O2 O 0.53737(15) 0.60160(11) 0.34201(6) 0.0147(2) Uani 1 1 d . . . . .
O3 O 0.47101(16) 0.61515(11) 0.47754(6) 0.0155(2) Uani 1 1 d . . . . .
O4 O 0.71220(14) 0.69831(12) 0.42437(6) 0.0162(2) Uani 1 1 d . . . . .
N1 N 0.25065(16) 0.66014(13) 0.39758(6) 0.0118(3) Uani 1 1 d . . . . .
N2 N 0.8241(3) 0.2169(2) 0.51673(13) 0.0451(6) Uani 1 1 d . . . . .
C1 C 0.3581(2) 0.91201(15) 0.38804(8) 0.0134(3) Uani 1 1 d . . . . .
C9 C 0.28380(19) 0.53918(15) 0.30669(7) 0.0124(3) Uani 1 1 d . . . . .
C10 C 0.1953(2) 0.45604(16) 0.27626(8) 0.0137(3) Uani 1 1 d . . . . .
H00H H 0.084193 0.465983 0.273054 0.016 Uiso 1 1 calc R U . . .
C11 C 0.2656(2) 0.35872(16) 0.25040(8) 0.0143(3) Uani 1 1 d . . . . .
C12 C 0.4297(2) 0.34641(17) 0.25587(8) 0.0153(3) Uani 1 1 d . . . . .
H00I H 0.479154 0.280169 0.238636 0.018 Uiso 1 1 calc R U . . .
C13 C 0.5226(2) 0.42757(15) 0.28557(7) 0.0140(3) Uani 1 1 d . . . . .
C14 C 0.44779(19) 0.52416(16) 0.31150(8) 0.0130(3) Uani 1 1 d . . . . .
C15 C 0.2251(2) 0.55379(15) 0.43438(8) 0.0131(3) Uani 1 1 d . . . . .
H15 H 0.274772 0.487077 0.412671 0.016 Uiso 1 1 calc R U . . .
C16 C 0.0533(2) 0.52026(17) 0.44674(9) 0.0191(4) Uani 1 1 d . . . . .
H00U H 0.050131 0.445164 0.467515 0.029 Uiso 1 1 calc R U . . .
H00V H -0.004164 0.513946 0.408971 0.029 Uiso 1 1 calc R U . . .
H00W H 0.003797 0.580171 0.471641 0.029 Uiso 1 1 calc R U . . .
C17 C 0.3180(2) 0.57136(16) 0.49146(8) 0.0151(3) Uani 1 1 d . . . . .
H00F H 0.261869 0.627138 0.517623 0.018 Uiso 1 1 calc R U . . .
H00G H 0.327661 0.496310 0.512922 0.018 Uiso 1 1 calc R U . . .
C18 C 0.5641(2) 1.06507(18) 0.36564(9) 0.0192(4) Uani 1 1 d . . . . .
H00K H 0.567483 1.148334 0.355968 0.029 Uiso 1 1 calc R U . . .
H00L H 0.618435 1.020777 0.334428 0.029 Uiso 1 1 calc R U . . .
H00M H 0.616722 1.051740 0.403934 0.029 Uiso 1 1 calc R U . . .
C19 C -0.0192(2) 1.15401(17) 0.35168(10) 0.0221(4) Uani 1 1 d . . . . .
H00X H -0.087758 1.157295 0.386816 0.033 Uiso 1 1 calc R U . . .
H00Y H -0.081052 1.129132 0.317043 0.033 Uiso 1 1 calc R U . . .
H00Z H 0.025622 1.231390 0.344138 0.033 Uiso 1 1 calc R U . . .
C20 C 0.1680(2) 0.26972(17) 0.21798(9) 0.0198(4) Uani 1 1 d . . . . .
H00R H 0.190819 0.192003 0.233943 0.030 Uiso 1 1 calc R U . . .
H00S H 0.193989 0.271710 0.175451 0.030 Uiso 1 1 calc R U . . .
H00T H 0.055631 0.287336 0.223387 0.030 Uiso 1 1 calc R U . . .
C21 C 0.6996(2) 0.41305(18) 0.28935(9) 0.0191(4) Uani 1 1 d . . . . .
H00O H 0.738192 0.447827 0.326482 0.029 Uiso 1 1 calc R U . . .
H00P H 0.749523 0.451998 0.255356 0.029 Uiso 1 1 calc R U . . .
H00Q H 0.726104 0.329894 0.288679 0.029 Uiso 1 1 calc R U . . .
C22 C 0.7625(3) 0.2973(2) 0.49868(11) 0.0287(5) Uani 1 1 d . . . . .
C00U C 0.6823(3) 0.4003(2) 0.47697(12) 0.0313(5) Uani 1 1 d . . . . .
H010 H 0.727586 0.423332 0.438549 0.047 Uiso 1 1 calc R U . . .
H011 H 0.695477 0.463932 0.505667 0.047 Uiso 1 1 calc R U . . .
H012 H 0.569578 0.383386 0.471975 0.047 Uiso 1 1 calc R U . . .
C2 C 0.3949(2) 1.02571(16) 0.36963(8) 0.0149(3) Uani 1 1 d . . . . .
C3 C 0.2709(2) 1.10188(16) 0.35743(8) 0.0163(3) Uani 1 1 d . . . . .
H00J H 0.294366 1.179264 0.345249 0.020 Uiso 1 1 calc R U . . .
C4 C 0.1130(2) 1.06792(16) 0.36256(8) 0.0158(3) Uani 1 1 d . . . . .
C5 C 0.0803(2) 0.95423(16) 0.38028(8) 0.0148(3) Uani 1 1 d . . . . .
H00N H -0.026624 0.929542 0.383112 0.018 Uiso 1 1 calc R U . . .
C6 C 0.2007(2) 0.87571(15) 0.39396(8) 0.0132(3) Uani 1 1 d . . . . .
C7 C 0.1617(2) 0.76097(15) 0.42206(8) 0.0138(3) Uani 1 1 d . . . . .
H00D H 0.183082 0.766318 0.465328 0.017 Uiso 1 1 calc R U . . .
H00E H 0.047292 0.746079 0.416997 0.017 Uiso 1 1 calc R U . . .
C8 C 0.2055(2) 0.64266(16) 0.33451(8) 0.0134(3) Uani 1 1 d . . . . .
H8 H 0.233790 0.713303 0.311540 0.016 Uiso 1 1 calc R U . . .
H00C H 0.089459 0.632739 0.332059 0.016 Uiso 1 1 calc R U . . .

loop_
_atom_site_aniso_label
_atom_site_aniso_U_11
_atom_site_aniso_U_22
_atom_site_aniso_U_33
_atom_site_aniso_U_23
_atom_site_aniso_U_13
_atom_site_aniso_U_12
V001 0.01070(10) 0.01186(12) 0.01194(12) -0.00116(11) -0.00159(10) 0.00015(10)
O1 0.0125(5) 0.0122(5) 0.0203(6) 0.0000(4) -0.0015(5) 0.0005(4)
O2 0.0123(5) 0.0163(6) 0.0156(6) -0.0043(4) -0.0003(5) -0.0011(5)
O3 0.0154(5) 0.0171(6) 0.0141(5) 0.0024(4) -0.0027(5) -0.0017(5)
O4 0.0138(5) 0.0170(6) 0.0177(6) -0.0018(5) -0.0023(4) 0.0002(5)
N1 0.0127(6) 0.0108(7) 0.0119(7) -0.0010(5) 0.0004(5) 0.0008(5)
N2 0.0443(13) 0.0224(11) 0.0687(17) -0.0019(10) -0.0010(12) 0.0088(9)
C1 0.0142(7) 0.0123(7) 0.0136(7) -0.0014(6) 0.0001(6) 0.0008(6)
C9 0.0128(7) 0.0134(8) 0.0111(7) -0.0003(6) -0.0008(5) -0.0006(6)
C10 0.0126(7) 0.0158(8) 0.0128(7) 0.0001(6) -0.0013(6) -0.0003(6)
C11 0.0163(7) 0.0146(8) 0.0121(7) -0.0007(6) -0.0005(6) -0.0015(6)
C12 0.0171(7) 0.0148(8) 0.0140(8) -0.0027(6) 0.0004(6) 0.0011(6)
C13 0.0137(6) 0.0160(7) 0.0122(7) -0.0009(6) -0.0002(6) 0.0004(6)
C14 0.0126(7) 0.0147(7) 0.0117(7) -0.0001(6) -0.0003(5) -0.0002(6)
C15 0.0138(7) 0.0115(7) 0.0140(7) 0.0008(6) 0.0002(6) 0.0008(6)
C16 0.0158(8) 0.0183(8) 0.0233(9) 0.0051(7) 0.0011(6) -0.0029(6)
C17 0.0163(7) 0.0147(8) 0.0142(8) 0.0005(6) 0.0005(6) -0.0009(6)
C18 0.0168(8) 0.0169(9) 0.0238(9) 0.0007(7) 0.0000(6) -0.0024(6)
C19 0.0189(8) 0.0177(8) 0.0299(10) 0.0042(7) 0.0017(8) 0.0047(7)
C20 0.0199(8) 0.0188(8) 0.0207(9) -0.0065(7) -0.0033(7) -0.0020(7)
C21 0.0137(7) 0.0211(9) 0.0226(9) -0.0048(7) -0.0014(7) 0.0027(7)
C22 0.0263(10) 0.0201(11) 0.0396(12) -0.0052(9) 0.0068(9) 0.0004(8)
C00U 0.0244(10) 0.0273(11) 0.0423(13) 0.0056(10) 0.0053(9) 0.0005(8)
C2 0.0157(7) 0.0137(8) 0.0153(8) -0.0002(6) 0.0008(6) -0.0011(6)
C3 0.0195(8) 0.0116(8) 0.0180(8) 0.0013(6) 0.0014(6) 0.0000(6)
C4 0.0170(7) 0.0135(8) 0.0168(8) 0.0003(6) 0.0006(6) 0.0022(6)
C5 0.0135(7) 0.0140(8) 0.0170(8) -0.0008(6) 0.0013(6) 0.0008(6)
C6 0.0146(7) 0.0113(7) 0.0138(7) -0.0010(6) 0.0009(6) 0.0000(6)
C7 0.0136(7) 0.0117(7) 0.0161(8) -0.0012(6) 0.0028(6) 0.0009(6)
C8 0.0136(7) 0.0137(7) 0.0128(7) -0.0002(6) -0.0025(6) 0.0007(6)

loop_
_atom_type_symbol
_atom_type_description
_atom_type_scat_dispersion_real
_atom_type_scat_dispersion_imag
_atom_type_scat_source
C C 0.0033 0.0016 'International Tables Vol C Tables 4.2.6.8 and 6.1.1.4'
H H 0.0000 0.0000 'International Tables Vol C Tables 4.2.6.8 and 6.1.1.4'
N N 0.0061 0.0033 'International Tables Vol C Tables 4.2.6.8 and 6.1.1.4'
V V 0.3005 0.5294 'International Tables Vol C Tables 4.2.6.8 and 6.1.1.4'
O O 0.0106 0.0060 'International Tables Vol C Tables 4.2.6.8 and 6.1.1.4'

loop_
_geom_angle_atom_site_label_1
_geom_angle_atom_site_label_2
_geom_angle_atom_site_label_3
_geom_angle
_geom_angle_site_symmetry_1
_geom_angle_site_symmetry_3
_geom_angle_publ_flag
O4 V001 O3 96.97(6) . . ?
O4 V001 O1 98.87(6) . . ?
O3 V001 O1 118.39(6) . . ?
O4 V001 O2 99.26(6) . . ?
O3 V001 O2 118.37(6) . . ?
O1 V001 O2 117.01(6) . . ?
O4 V001 N1 174.32(6) . . ?
O3 V001 N1 77.37(6) . . ?
O1 V001 N1 84.45(5) . . ?
O2 V001 N1 83.19(6) . . ?
C1 O1 V001 140.85(11) . . ?
C14 O2 V001 138.66(11) . . ?
C17 O3 V001 125.93(11) . . ?
C8 N1 C7 109.18(13) . . ?
C8 N1 C15 112.47(14) . . ?
C7 N1 C15 111.05(13) . . ?
C8 N1 V001 112.59(10) . . ?
C7 N1 V001 110.68(10) . . ?
C15 N1 V001 100.69(10) . . ?
O1 C1 C6 121.44(16) . . ?
O1 C1 C2 117.53(15) . . ?
C6 C1 C2 120.99(16) . . ?
C10 C9 C14 119.07(16) . . ?
C10 C9 C8 120.69(15) . . ?
C14 C9 C8 120.24(15) . . ?
C11 C10 C9 121.65(15) . . ?
C10 C11 C12 117.88(16) . . ?
C10 C11 C20 120.87(16) . . ?
C12 C11 C20 121.25(17) . . ?
C13 C12 C11 122.37(17) . . ?
C12 C13 C14 118.27(16) . . ?
C12 C13 C21 120.97(16) . . ?
C14 C13 C21 120.76(16) . . ?
O2 C14 C13 118.41(15) . . ?
O2 C14 C9 120.82(15) . . ?
C13 C14 C9 120.76(16) . . ?
N1 C15 C17 106.53(14) . . ?
N1 C15 C16 116.41(14) . . ?
C17 C15 C16 111.90(15) . . ?
O3 C17 C15 109.45(14) . . ?
N2 C22 C00U 178.7(3) . . ?
C3 C2 C1 118.28(16) . . ?
C3 C2 C18 121.16(17) . . ?
C1 C2 C18 120.52(16) . . ?
C2 C3 C4 121.98(17) . . ?
C5 C4 C3 118.42(16) . . ?
C5 C4 C19 120.72(16) . . ?
C3 C4 C19 120.81(17) . . ?
C4 C5 C6 121.52(16) . . ?
C5 C6 C1 118.79(16) . . ?
C5 C6 C7 120.02(15) . . ?
C1 C6 C7 120.69(15) . . ?
N1 C7 C6 114.68(14) . . ?
N1 C8 C9 113.10(14) . . ?

loop_
_geom_bond_atom_site_label_1
_geom_bond_atom_site_label_2
_geom_bond_distance
_geom_bond_site_symmetry_2
_geom_bond_publ_flag
V001 O4 1.6112(13) . ?
V001 O3 1.7904(13) . ?
V001 O1 1.8086(12) . ?
V001 O2 1.8167(13) . ?
V001 N1 2.3697(15) . ?
O1 C1 1.356(2) . ?
O2 C14 1.354(2) . ?
O3 C17 1.424(2) . ?
N1 C8 1.480(2) . ?
N1 C7 1.485(2) . ?
N1 C15 1.489(2) . ?
N2 C22 1.135(3) . ?
C1 C6 1.402(2) . ?
C1 C2 1.403(3) . ?
C9 C10 1.392(2) . ?
C9 C14 1.403(2) . ?
C9 C8 1.496(2) . ?
C10 C11 1.392(2) . ?
C11 C12 1.401(2) . ?
C11 C20 1.501(3) . ?
C12 C13 1.389(2) . ?
C13 C14 1.403(2) . ?
C13 C21 1.510(2) . ?
C15 C17 1.517(2) . ?
C15 C16 1.529(2) . ?
C18 C2 1.504(2) . ?
C19 C4 1.512(3) . ?
C22 C00U 1.447(3) . ?
C2 C3 1.393(2) . ?
C3 C4 1.396(3) . ?
C4 C5 1.391(3) . ?
C5 C6 1.394(2) . ?
C6 C7 1.496(2) . ?
